data_7132785
loop_
_publ_author_name
'Wang, Xuan'
'Li, Jianlong'
'Du, Haifang'
'Liang, Weihong'
'Luo, Cheng'
'Wu, Yunshan'
'Liu, Bo'

_publ_section_title
;
 Synthesis of 1,4-epoxy-2-aryltetrahydro-1-benzazepines <i>via</i>
 rhodium(III)-catalyzed C-H allylation/intramolecular 1,3-dipolar
 cycloaddition.
;
_journal_issue 17
_journal_name_full 'Chemical communications (Cambridge, England)'
_journal_page_first 2401
_journal_page_last 2404
_journal_paper_doi 10.1039/d3cc05082c
_journal_volume 60
_journal_year 2024
_chemical_formula_moiety 'C16 H13 F2 N O'
_chemical_formula_sum 'C16 H13 F2 N O'
_chemical_formula_weight 273.27
_space_group_crystal_system triclinic
_space_group_IT_number 2
_space_group_name_Hall '-P 1'
_space_group_name_H-M_alt 'P -1'
_atom_sites_solution_hydrogens geom
_atom_sites_solution_primary dual
_audit_creation_date 2023-09-26
_audit_creation_method
;
Olex2 1.5-beta
(compiled 2022.04.07 svn.rca3783a0 for OlexSys, GUI svn.r6439)
;
_audit_update_record
;
2023-10-12 deposited with the CCDC.	2024-01-18 downloaded from the CCDC.
;
_cell_angle_alpha 77.710(3)
_cell_angle_beta 89.322(3)
_cell_angle_gamma 71.433(3)
_cell_formula_units_Z 4
_cell_length_a 9.7065(3)
_cell_length_b 11.7198(4)
_cell_length_c 12.0290(4)
_cell_measurement_reflns_used 6079
_cell_measurement_temperature 170.00(10)
_cell_measurement_theta_max 73.4040
_cell_measurement_theta_min 3.7390
_cell_volume 1265.13(8)
_computing_cell_refinement 'CrysAlisPro 1.171.38.43f (Rigaku OD, 2015)'
_computing_data_collection 'CrysAlisPro 1.171.38.43f (Rigaku OD, 2015)'
_computing_data_reduction 'CrysAlisPro 1.171.38.43f (Rigaku OD, 2015)'
_computing_molecular_graphics 'Olex2 1.5-beta (Dolomanov et al., 2009)'
_computing_publication_material 'Olex2 1.5-beta (Dolomanov et al., 2009)'
_computing_structure_refinement 'SHELXL 2018/3 (Sheldrick, 2015)'
_computing_structure_solution 'SHELXT 2018/2 (Sheldrick, 2018)'
_diffrn_ambient_environment N~2~
_diffrn_ambient_temperature 170.00(10)
_diffrn_detector 'CCD plate'
_diffrn_detector_area_resol_mean 5.2684
_diffrn_detector_type AtlasS2
_diffrn_measured_fraction_theta_full 0.999
_diffrn_measured_fraction_theta_max 0.967
_diffrn_measurement_details
;
List of Runs (angles in degrees, time in seconds):

  # Type    Start    End  Width  t~exp~   \w     \q     \k     \f   Frames
#--------------------------------------------------------------------------
  1  \w    -60.00  33.00   1.00    1.00    --  -40.73  38.00 -90.00   93
  2  \w      5.00  34.00   1.00    1.00    --   40.73 -99.00-180.00   29
  3  \w     60.00  90.00   1.00    1.00    --   40.73-125.00 -90.00   30
  4  \w     90.00 116.00   1.00    1.00    --  106.95-125.00 -30.00   26
  5  \w     94.00 133.00   1.00    1.00    --  106.95 -45.00  90.00   39
  6  \w     89.00 172.00   1.00    1.00    --  106.95  30.00  90.00   83
  7  \w    127.00 173.00   1.00    1.00    --  106.95  61.00  30.00   46
  8  \w     95.00 122.00   1.00    1.00    --  106.95 125.00 -30.00   27
  9  \w     78.00 123.00   1.00    1.00    --  106.95  61.00  30.00   45
 10  \w     75.00 132.00   1.00    1.00    --  106.95  77.00 -60.00   57
 11  \w     81.00 171.00   1.00    1.00    --  106.95  45.00 150.00   90
 12  \w     41.00  67.00   1.00    1.00    --  106.95-125.00 -30.00   26
 13  \w     33.00 138.00   1.00    1.00    --  106.95 -77.00 -30.00  105
 14  \w     36.00 105.00   1.00    1.00    --  106.95 -77.00-120.00   69
 15  \w     27.00 102.00   1.00    1.00    --  106.95 -94.00-180.00   75
 16  \w     34.00 121.00   1.00    1.00    --  106.95-125.00 150.00   87
 17  \w    -69.00  25.00   1.00    1.00    --  -40.73  57.00 120.00   94
 18  \w   -113.00 -22.00   1.00    1.00    --  -40.73 -57.00 -30.00   91
;
_diffrn_measurement_device 'four-circle diffractometer'
_diffrn_measurement_device_type 'SuperNova, Dual, Cu at zero, AtlasS2'
_diffrn_measurement_method '\w scans'
_diffrn_orient_matrix_type 'CrysAlisPro convention (1999,Acta A55,543-557)'
_diffrn_orient_matrix_UB_11 -0.1232963000
_diffrn_orient_matrix_UB_12 0.0068301000
_diffrn_orient_matrix_UB_13 -0.0831916000
_diffrn_orient_matrix_UB_21 -0.1130510000
_diffrn_orient_matrix_UB_22 0.0740049000
_diffrn_orient_matrix_UB_23 0.0710191000
_diffrn_orient_matrix_UB_31 0.0123592000
_diffrn_orient_matrix_UB_32 0.1211974000
_diffrn_orient_matrix_UB_33 -0.0726565000
_diffrn_radiation_monochromator mirror
_diffrn_radiation_probe x-ray
_diffrn_radiation_type 'Cu K\a'
_diffrn_radiation_wavelength 1.54184
_diffrn_reflns_av_R_equivalents 0.0289
_diffrn_reflns_av_unetI/netI 0.0300
_diffrn_reflns_Laue_measured_fraction_full 0.999
_diffrn_reflns_Laue_measured_fraction_max 0.967
_diffrn_reflns_limit_h_max 12
_diffrn_reflns_limit_h_min -10
_diffrn_reflns_limit_k_max 14
_diffrn_reflns_limit_k_min -13
_diffrn_reflns_limit_l_max 14
_diffrn_reflns_limit_l_min -14
_diffrn_reflns_number 8430
_diffrn_reflns_point_group_measured_fraction_full 0.999
_diffrn_reflns_point_group_measured_fraction_max 0.967
_diffrn_reflns_theta_full 67.684
_diffrn_reflns_theta_max 73.544
_diffrn_reflns_theta_min 3.768
_diffrn_source 'micro-focus sealed X-ray tube'
_diffrn_source_type 'SuperNova (Cu) X-ray Source'
_exptl_absorpt_coefficient_mu 0.923
_exptl_absorpt_correction_T_max 1.00000
_exptl_absorpt_correction_T_min 0.47924
_exptl_absorpt_correction_type multi-scan
_exptl_absorpt_process_details
;
CrysAlisPro 1.171.38.43f (Rigaku Oxford Diffraction, 2015)
Empirical absorption correction using spherical harmonics,
 implemented in SCALE3 ABSPACK scaling algorithm.
;
_exptl_crystal_colour 'light colourless'
_exptl_crystal_density_diffrn 1.435
_exptl_crystal_description block
_exptl_crystal_F_000 568
_exptl_crystal_size_max 0.17
_exptl_crystal_size_mid 0.14
_exptl_crystal_size_min 0.12
_refine_diff_density_max 0.296
_refine_diff_density_min -0.445
_refine_diff_density_rms 0.121
_refine_ls_extinction_method none
_refine_ls_goodness_of_fit_ref 1.059
_refine_ls_hydrogen_treatment constr
_refine_ls_matrix_type full
_refine_ls_number_parameters 361
_refine_ls_number_reflns 4941
_refine_ls_number_restraints 0
_refine_ls_restrained_S_all 1.059
_refine_ls_R_factor_all 0.0557
_refine_ls_R_factor_gt 0.0517
_refine_ls_shift/su_max 0.001
_refine_ls_shift/su_mean 0.000
_refine_ls_structure_factor_coef Fsqd
_refine_ls_weighting_details 'w=1/[\s^2^(Fo^2^)+(0.0880P)^2^+0.2445P] where P=(Fo^2^+2Fc^2^)/3'
_refine_ls_weighting_scheme calc
_refine_ls_wR_factor_gt 0.1352
_refine_ls_wR_factor_ref 0.1391
_reflns_Friedel_coverage 0.000
_reflns_number_gt 4444
_reflns_number_total 4941
_reflns_threshold_expression 'I > 2\s(I)'
_cod_data_source_file d3cc05082c2.cif
_cod_data_source_block ljl-39-2
_cod_database_code 7132785
_shelx_shelxl_version_number 2018/3
_shelx_space_group_comment
;
The symmetry employed for this shelxl refinement is uniquely defined
by the following loop, which should always be used as a source of
symmetry information in preference to the above space-group names.
They are only intended as comments.
;
_shelx_estimated_absorpt_t_max 0.897
_shelx_estimated_absorpt_t_min 0.859
_olex2_refinement_description
;
1. Fixed Uiso
 At 1.2 times of:
  All C(H) groups, All C(H,H) groups
2.a Ternary CH refined with riding coordinates:
 C7(H7), C9(H9), C24(H24), C26(H26)
2.b Secondary CH2 refined with riding coordinates:
 C8(H8A,H8B), C10(H10A,H10B), C23(H23A,H23B), C25(H25A,H25B)
2.c Aromatic/amide H refined with riding coordinates:
 C2(H2), C3(H3), C4(H4), C5(H5), C6(H6), C13(H13), C14(H14), C20(H20),
 C21(H21), C28(H28), C29(H29), C30(H30), C31(H31), C32(H32)
;
_olex2_submission_special_instructions 'No special instructions were received'
_oxdiff_exptl_absorpt_empirical_details
;
Empirical correction (ABSPACK) includes:
- Absorption correction using spherical harmonics
- Frame scaling
- Detector area scaling
;
_oxdiff_exptl_absorpt_empirical_full_max 5.132
_oxdiff_exptl_absorpt_empirical_full_min 0.392

loop_
_space_group_symop_operation_xyz
'x, y, z'
'-x, -y, -z'

loop_
_atom_site_label
_atom_site_type_symbol
_atom_site_fract_x
_atom_site_fract_y
_atom_site_fract_z
_atom_site_U_iso_or_equiv
_atom_site_adp_type
_atom_site_occupancy
_atom_site_site_symmetry_order
_atom_site_calc_flag
_atom_site_refinement_flags_posn
_atom_site_refinement_flags_adp
_atom_site_refinement_flags_occupancy
_atom_site_disorder_assembly
_atom_site_disorder_group
F1 F 1.11903(11) 0.49854(9) 0.86069(10) 0.0442(3) Uani 1 1 d . . . . .
F2 F 1.32563(11) 0.49671(9) 1.00750(10) 0.0431(3) Uani 1 1 d . . . . .
O1 O 0.70018(11) 0.84982(10) 0.88645(10) 0.0295(3) Uani 1 1 d . . . . .
N1 N 0.81343(12) 0.89294(11) 0.92046(10) 0.0223(3) Uani 1 1 d . . . . .
C1 C 0.69218(14) 1.10811(13) 0.81621(12) 0.0209(3) Uani 1 1 d . . . . .
C2 C 0.67188(16) 1.20473(13) 0.72097(13) 0.0245(3) Uani 1 1 d . . . . .
H2 H 0.734773 1.194197 0.660183 0.029 Uiso 1 1 calc R U . . .
C3 C 0.56135(16) 1.31582(14) 0.71372(13) 0.0280(3) Uani 1 1 d . . . . .
H3 H 0.548678 1.380536 0.648031 0.034 Uiso 1 1 calc R U . . .
C4 C 0.46917(16) 1.33293(14) 0.80191(14) 0.0293(3) Uani 1 1 d . . . . .
H4 H 0.393636 1.409243 0.797194 0.035 Uiso 1 1 calc R U . . .
C5 C 0.48820(16) 1.23767(15) 0.89702(14) 0.0293(3) Uani 1 1 d . . . . .
H5 H 0.425191 1.248787 0.957674 0.035 Uiso 1 1 calc R U . . .
C6 C 0.59890(16) 1.12586(14) 0.90439(13) 0.0253(3) Uani 1 1 d . . . . .
H6 H 0.610937 1.061182 0.970016 0.030 Uiso 1 1 calc R U . . .
C7 C 0.81438(14) 0.98836(13) 0.81857(12) 0.0214(3) Uani 1 1 d . . . . .
H7 H 0.910149 1.003560 0.817145 0.026 Uiso 1 1 calc R U . . .
C8 C 0.79916(18) 0.92744(14) 0.71952(13) 0.0305(3) Uani 1 1 d . . . . .
H8A H 0.730345 0.987062 0.657744 0.037 Uiso 1 1 calc R U . . .
H8B H 0.894544 0.893924 0.687865 0.037 Uiso 1 1 calc R U . . .
C9 C 0.74011(17) 0.82377(15) 0.77584(15) 0.0319(4) Uani 1 1 d . . . . .
H9 H 0.653226 0.826053 0.730482 0.038 Uiso 1 1 calc R U . . .
C10 C 0.85439(17) 0.69637(14) 0.79728(15) 0.0325(4) Uani 1 1 d . . . . .
H10A H 0.809057 0.632148 0.826894 0.039 Uiso 1 1 calc R U . . .
H10B H 0.899582 0.680652 0.725454 0.039 Uiso 1 1 calc R U . . .
C11 C 0.96783(16) 0.69313(13) 0.88345(13) 0.0246(3) Uani 1 1 d . . . . .
C12 C 0.94832(15) 0.79091(13) 0.93809(12) 0.0228(3) Uani 1 1 d . . . . .
C13 C 1.05650(17) 0.79200(14) 1.01156(13) 0.0291(3) Uani 1 1 d . . . . .
H13 H 1.042420 0.860423 1.045917 0.035 Uiso 1 1 calc R U . . .
C14 C 1.18529(18) 0.69362(15) 1.03517(14) 0.0323(4) Uani 1 1 d . . . . .
H14 H 1.260095 0.694222 1.085040 0.039 Uiso 1 1 calc R U . . .
C15 C 1.20278(16) 0.59507(14) 0.98504(14) 0.0296(3) Uani 1 1 d . . . . .
C16 C 1.09614(17) 0.59534(14) 0.91020(14) 0.0282(3) Uani 1 1 d . . . . .
F3 F 1.25982(12) 0.49260(9) 0.57100(10) 0.0470(3) Uani 1 1 d . . . . .
F4 F 1.09828(11) 0.50465(8) 0.38770(10) 0.0418(3) Uani 1 1 d . . . . .
O4 O 0.87419(11) 0.93781(9) 0.22506(8) 0.0246(2) Uani 1 1 d . . . . .
N2 N 0.88137(12) 0.94461(11) 0.34365(10) 0.0210(3) Uani 1 1 d . . . . .
C17 C 0.98197(15) 0.71865(13) 0.36643(13) 0.0240(3) Uani 1 1 d . . . . .
C18 C 1.08212(17) 0.60926(13) 0.42428(14) 0.0295(3) Uani 1 1 d . . . . .
C19 C 1.16481(16) 0.60325(14) 0.51864(15) 0.0310(3) Uani 1 1 d . . . . .
C20 C 1.15204(16) 0.70700(15) 0.55950(14) 0.0292(3) Uani 1 1 d . . . . .
H20 H 1.207454 0.701991 0.625987 0.035 Uiso 1 1 calc R U . . .
C21 C 1.05631(15) 0.81919(13) 0.50133(13) 0.0246(3) Uani 1 1 d . . . . .
H21 H 1.047425 0.892326 0.527011 0.029 Uiso 1 1 calc R U . . .
C22 C 0.97349(14) 0.82485(13) 0.40572(12) 0.0215(3) Uani 1 1 d . . . . .
C23 C 0.88929(17) 0.72414(14) 0.26534(13) 0.0281(3) Uani 1 1 d . . . . .
H23A H 0.830406 0.668605 0.287271 0.034 Uiso 1 1 calc R U . . .
H23B H 0.951944 0.696506 0.204246 0.034 Uiso 1 1 calc R U . . .
C24 C 0.78971(16) 0.85583(14) 0.22235(13) 0.0262(3) Uani 1 1 d . . . . .
H24 H 0.749208 0.867460 0.143161 0.031 Uiso 1 1 calc R U . . .
C25 C 0.66672(16) 0.89768(14) 0.30077(14) 0.0287(3) Uani 1 1 d . . . . .
H25A H 0.646915 0.825938 0.349708 0.034 Uiso 1 1 calc R U . . .
H25B H 0.576130 0.952329 0.255903 0.034 Uiso 1 1 calc R U . . .
C26 C 0.72608(14) 0.96842(13) 0.37322(12) 0.0216(3) Uani 1 1 d . . . . .
H26 H 0.722854 0.931952 0.455914 0.026 Uiso 1 1 calc R U . . .
C27 C 0.64274(14) 1.10538(13) 0.34901(12) 0.0227(3) Uani 1 1 d . . . . .
C28 C 0.64202(17) 1.18296(15) 0.24351(14) 0.0306(3) Uani 1 1 d . . . . .
H28 H 0.700153 1.151078 0.186031 0.037 Uiso 1 1 calc R U . . .
C29 C 0.55695(18) 1.30654(15) 0.22171(15) 0.0354(4) Uani 1 1 d . . . . .
H29 H 0.557715 1.358740 0.149661 0.043 Uiso 1 1 calc R U . . .
C30 C 0.47085(17) 1.35411(14) 0.30471(16) 0.0348(4) Uani 1 1 d . . . . .
H30 H 0.411689 1.438354 0.289227 0.042 Uiso 1 1 calc R U . . .
C31 C 0.47160(17) 1.27842(15) 0.40984(15) 0.0330(4) Uani 1 1 d . . . . .
H31 H 0.413757 1.310790 0.467229 0.040 Uiso 1 1 calc R U . . .
C32 C 0.55711(16) 1.15461(14) 0.43181(13) 0.0271(3) Uani 1 1 d . . . . .
H32 H 0.556980 1.103060 0.504351 0.032 Uiso 1 1 calc R U . . .

loop_
_atom_site_aniso_label
_atom_site_aniso_U_11
_atom_site_aniso_U_22
_atom_site_aniso_U_33
_atom_site_aniso_U_23
_atom_site_aniso_U_13
_atom_site_aniso_U_12
F1 0.0424(6) 0.0276(5) 0.0604(7) -0.0258(5) -0.0057(5) 0.0023(4)
F2 0.0311(5) 0.0325(5) 0.0529(7) -0.0083(5) -0.0081(4) 0.0069(4)
O1 0.0221(5) 0.0283(5) 0.0405(6) -0.0091(5) 0.0059(4) -0.0108(4)
N1 0.0230(6) 0.0219(6) 0.0223(6) -0.0072(5) 0.0020(4) -0.0062(5)
C1 0.0191(6) 0.0210(7) 0.0243(7) -0.0085(5) 0.0002(5) -0.0065(5)
C2 0.0247(7) 0.0251(7) 0.0246(7) -0.0068(6) 0.0036(5) -0.0086(6)
C3 0.0290(7) 0.0221(7) 0.0312(8) -0.0044(6) -0.0025(6) -0.0068(6)
C4 0.0240(7) 0.0244(7) 0.0383(9) -0.0119(6) -0.0021(6) -0.0028(6)
C5 0.0260(7) 0.0312(8) 0.0332(8) -0.0146(6) 0.0083(6) -0.0079(6)
C6 0.0279(7) 0.0252(7) 0.0239(7) -0.0078(6) 0.0038(6) -0.0087(6)
C7 0.0212(6) 0.0219(7) 0.0215(7) -0.0064(5) 0.0038(5) -0.0065(5)
C8 0.0403(8) 0.0259(7) 0.0195(7) -0.0084(6) -0.0005(6) -0.0005(6)
C9 0.0266(7) 0.0298(8) 0.0403(9) -0.0163(7) -0.0079(6) -0.0046(6)
C10 0.0313(8) 0.0245(8) 0.0445(10) -0.0153(7) -0.0060(7) -0.0075(6)
C11 0.0256(7) 0.0214(7) 0.0268(7) -0.0074(5) 0.0008(6) -0.0064(6)
C12 0.0255(7) 0.0206(7) 0.0213(7) -0.0055(5) 0.0022(5) -0.0054(5)
C13 0.0339(8) 0.0255(7) 0.0269(8) -0.0090(6) -0.0049(6) -0.0059(6)
C14 0.0305(8) 0.0327(8) 0.0308(8) -0.0071(6) -0.0082(6) -0.0057(6)
C15 0.0248(7) 0.0244(7) 0.0326(8) -0.0039(6) -0.0014(6) 0.0003(6)
C16 0.0310(8) 0.0211(7) 0.0324(8) -0.0112(6) 0.0034(6) -0.0049(6)
F3 0.0417(6) 0.0265(5) 0.0571(7) 0.0010(5) -0.0100(5) 0.0044(4)
F4 0.0462(6) 0.0206(5) 0.0581(7) -0.0164(4) 0.0021(5) -0.0050(4)
O4 0.0280(5) 0.0271(5) 0.0212(5) -0.0070(4) 0.0047(4) -0.0115(4)
N2 0.0201(6) 0.0217(6) 0.0209(6) -0.0065(4) 0.0016(4) -0.0053(4)
C17 0.0235(7) 0.0212(7) 0.0279(8) -0.0075(6) 0.0057(6) -0.0067(5)
C18 0.0286(7) 0.0194(7) 0.0398(9) -0.0095(6) 0.0076(6) -0.0053(6)
C19 0.0243(7) 0.0222(7) 0.0388(9) -0.0011(6) 0.0003(6) -0.0006(6)
C20 0.0233(7) 0.0316(8) 0.0296(8) -0.0043(6) -0.0013(6) -0.0059(6)
C21 0.0209(6) 0.0240(7) 0.0288(8) -0.0088(6) 0.0020(5) -0.0054(5)
C22 0.0179(6) 0.0200(7) 0.0265(7) -0.0071(5) 0.0041(5) -0.0050(5)
C23 0.0328(8) 0.0262(7) 0.0299(8) -0.0138(6) 0.0043(6) -0.0109(6)
C24 0.0294(7) 0.0290(8) 0.0243(7) -0.0100(6) 0.0004(6) -0.0122(6)
C25 0.0240(7) 0.0306(8) 0.0364(8) -0.0131(6) 0.0032(6) -0.0120(6)
C26 0.0194(6) 0.0220(7) 0.0230(7) -0.0059(5) 0.0027(5) -0.0055(5)
C27 0.0180(6) 0.0235(7) 0.0256(7) -0.0066(5) -0.0034(5) -0.0044(5)
C28 0.0259(7) 0.0294(8) 0.0311(8) -0.0022(6) 0.0010(6) -0.0043(6)
C29 0.0309(8) 0.0288(8) 0.0402(9) 0.0035(7) -0.0047(7) -0.0077(7)
C30 0.0270(7) 0.0197(7) 0.0548(11) -0.0079(7) -0.0093(7) -0.0032(6)
C31 0.0287(7) 0.0294(8) 0.0409(9) -0.0180(7) -0.0010(6) -0.0025(6)
C32 0.0258(7) 0.0269(7) 0.0266(8) -0.0093(6) -0.0014(6) -0.0035(6)

loop_
_atom_type_symbol
_atom_type_description
_atom_type_scat_dispersion_real
_atom_type_scat_dispersion_imag
_atom_type_scat_source
C C 0.0181 0.0091 'International Tables Vol C Tables 4.2.6.8 and 6.1.1.4'
H H 0.0000 0.0000 'International Tables Vol C Tables 4.2.6.8 and 6.1.1.4'
F F 0.0727 0.0534 'International Tables Vol C Tables 4.2.6.8 and 6.1.1.4'
N N 0.0311 0.0180 'International Tables Vol C Tables 4.2.6.8 and 6.1.1.4'
O O 0.0492 0.0322 'International Tables Vol C Tables 4.2.6.8 and 6.1.1.4'

loop_
_geom_angle_atom_site_label_1
_geom_angle_atom_site_label_2
_geom_angle_atom_site_label_3
_geom_angle
_geom_angle_site_symmetry_1
_geom_angle_site_symmetry_3
_geom_angle_publ_flag
N1 O1 C9 103.89(10) . . ?
O1 N1 C7 101.28(10) . . ?
O1 N1 C12 107.91(10) . . ?
C12 N1 C7 111.42(11) . . ?
C2 C1 C7 118.42(12) . . ?
C6 C1 C2 118.48(13) . . ?
C6 C1 C7 123.10(12) . . ?
C1 C2 H2 119.5 . . ?
C3 C2 C1 120.95(14) . . ?
C3 C2 H2 119.5 . . ?
C2 C3 H3 119.9 . . ?
C2 C3 C4 120.25(14) . . ?
C4 C3 H3 119.9 . . ?
C3 C4 H4 120.3 . . ?
C5 C4 C3 119.37(14) . . ?
C5 C4 H4 120.3 . . ?
C4 C5 H5 119.7 . . ?
C4 C5 C6 120.50(14) . . ?
C6 C5 H5 119.7 . . ?
C1 C6 H6 119.8 . . ?
C5 C6 C1 120.45(14) . . ?
C5 C6 H6 119.8 . . ?
N1 C7 C1 111.48(11) . . ?
N1 C7 H7 109.7 . . ?
N1 C7 C8 102.95(11) . . ?
C1 C7 H7 109.7 . . ?
C1 C7 C8 113.24(12) . . ?
C8 C7 H7 109.7 . . ?
C7 C8 H8A 111.1 . . ?
C7 C8 H8B 111.1 . . ?
H8A C8 H8B 109.1 . . ?
C9 C8 C7 103.30(12) . . ?
C9 C8 H8A 111.1 . . ?
C9 C8 H8B 111.1 . . ?
O1 C9 C8 103.94(12) . . ?
O1 C9 H9 110.8 . . ?
O1 C9 C10 106.89(13) . . ?
C8 C9 H9 110.8 . . ?
C10 C9 C8 113.29(13) . . ?
C10 C9 H9 110.8 . . ?
C9 C10 H10A 110.2 . . ?
C9 C10 H10B 110.2 . . ?
H10A C10 H10B 108.5 . . ?
C11 C10 C9 107.61(12) . . ?
C11 C10 H10A 110.2 . . ?
C11 C10 H10B 110.2 . . ?
C12 C11 C10 121.00(13) . . ?
C16 C11 C10 121.71(14) . . ?
C16 C11 C12 117.27(14) . . ?
C11 C12 N1 120.74(13) . . ?
C13 C12 N1 118.13(13) . . ?
C13 C12 C11 121.12(13) . . ?
C12 C13 H13 119.9 . . ?
C12 C13 C14 120.28(14) . . ?
C14 C13 H13 119.9 . . ?
C13 C14 H14 120.6 . . ?
C15 C14 C13 118.81(14) . . ?
C15 C14 H14 120.6 . . ?
F2 C15 C14 120.50(14) . . ?
F2 C15 C16 118.73(14) . . ?
C14 C15 C16 120.77(14) . . ?
F1 C16 C11 119.38(14) . . ?
F1 C16 C15 118.94(14) . . ?
C15 C16 C11 121.67(14) . . ?
N2 O4 C24 104.54(10) . . ?
O4 N2 C26 102.20(10) . . ?
C22 N2 O4 106.87(10) . . ?
C22 N2 C26 111.44(10) . . ?
C18 C17 C22 116.59(14) . . ?
C18 C17 C23 121.88(14) . . ?
C22 C17 C23 121.52(13) . . ?
F4 C18 C17 119.08(15) . . ?
F4 C18 C19 118.83(14) . . ?
C19 C18 C17 122.08(14) . . ?
F3 C19 C18 118.56(15) . . ?
F3 C19 C20 120.37(15) . . ?
C18 C19 C20 121.07(14) . . ?
C19 C20 H20 120.8 . . ?
C19 C20 C21 118.47(15) . . ?
C21 C20 H20 120.8 . . ?
C20 C21 H21 119.9 . . ?
C20 C21 C22 120.21(14) . . ?
C22 C21 H21 119.9 . . ?
C17 C22 N2 120.04(13) . . ?
C21 C22 N2 118.43(12) . . ?
C21 C22 C17 121.49(13) . . ?
C17 C23 H23A 109.8 . . ?
C17 C23 H23B 109.8 . . ?
C17 C23 C24 109.20(12) . . ?
H23A C23 H23B 108.3 . . ?
C24 C23 H23A 109.8 . . ?
C24 C23 H23B 109.8 . . ?
O4 C24 C23 107.95(12) . . ?
O4 C24 H24 110.6 . . ?
O4 C24 C25 103.20(11) . . ?
C23 C24 H24 110.6 . . ?
C23 C24 C25 113.75(13) . . ?
C25 C24 H24 110.6 . . ?
C24 C25 H25A 111.0 . . ?
C24 C25 H25B 111.0 . . ?
C24 C25 C26 103.81(11) . . ?
H25A C25 H25B 109.0 . . ?
C26 C25 H25A 111.0 . . ?
C26 C25 H25B 111.0 . . ?
N2 C26 C25 104.30(11) . . ?
N2 C26 H26 109.2 . . ?
N2 C26 C27 111.41(11) . . ?
C25 C26 H26 109.2 . . ?
C27 C26 C25 113.28(12) . . ?
C27 C26 H26 109.2 . . ?
C28 C27 C26 122.00(13) . . ?
C32 C27 C26 119.35(13) . . ?
C32 C27 C28 118.53(14) . . ?
C27 C28 H28 119.7 . . ?
C29 C28 C27 120.53(15) . . ?
C29 C28 H28 119.7 . . ?
C28 C29 H29 119.8 . . ?
C30 C29 C28 120.31(15) . . ?
C30 C29 H29 119.8 . . ?
C29 C30 H30 120.2 . . ?
C31 C30 C29 119.68(14) . . ?
C31 C30 H30 120.2 . . ?
C30 C31 H31 120.0 . . ?
C30 C31 C32 120.02(15) . . ?
C32 C31 H31 120.0 . . ?
C27 C32 C31 120.92(15) . . ?
C27 C32 H32 119.5 . . ?
C31 C32 H32 119.5 . . ?

loop_
_geom_bond_atom_site_label_1
_geom_bond_atom_site_label_2
_geom_bond_distance
_geom_bond_site_symmetry_2
_geom_bond_publ_flag
F1 C16 1.3473(17) . ?
F2 C15 1.3504(17) . ?
O1 N1 1.4435(15) . ?
O1 C9 1.449(2) . ?
N1 C7 1.4750(17) . ?
N1 C12 1.4459(17) . ?
C1 C2 1.395(2) . ?
C1 C6 1.393(2) . ?
C1 C7 1.5169(18) . ?
C2 H2 0.9500 . ?
C2 C3 1.385(2) . ?
C3 H3 0.9500 . ?
C3 C4 1.386(2) . ?
C4 H4 0.9500 . ?
C4 C5 1.385(2) . ?
C5 H5 0.9500 . ?
C5 C6 1.391(2) . ?
C6 H6 0.9500 . ?
C7 H7 1.0000 . ?
C7 C8 1.544(2) . ?
C8 H8A 0.9900 . ?
C8 H8B 0.9900 . ?
C8 C9 1.532(2) . ?
C9 H9 1.0000 . ?
C9 C10 1.521(2) . ?
C10 H10A 0.9900 . ?
C10 H10B 0.9900 . ?
C10 C11 1.507(2) . ?
C11 C12 1.400(2) . ?
C11 C16 1.383(2) . ?
C12 C13 1.385(2) . ?
C13 H13 0.9500 . ?
C13 C14 1.387(2) . ?
C14 H14 0.9500 . ?
C14 C15 1.377(2) . ?
C15 C16 1.379(2) . ?
F3 C19 1.3540(17) . ?
F4 C18 1.3516(18) . ?
O4 N2 1.4492(15) . ?
O4 C24 1.4534(17) . ?
N2 C22 1.4482(17) . ?
N2 C26 1.4961(17) . ?
C17 C18 1.384(2) . ?
C17 C22 1.401(2) . ?
C17 C23 1.499(2) . ?
C18 C19 1.374(2) . ?
C19 C20 1.376(2) . ?
C20 H20 0.9500 . ?
C20 C21 1.388(2) . ?
C21 H21 0.9500 . ?
C21 C22 1.389(2) . ?
C23 H23A 0.9900 . ?
C23 H23B 0.9900 . ?
C23 C24 1.518(2) . ?
C24 H24 1.0000 . ?
C24 C25 1.534(2) . ?
C25 H25A 0.9900 . ?
C25 H25B 0.9900 . ?
C25 C26 1.550(2) . ?
C26 H26 1.0000 . ?
C26 C27 1.5151(19) . ?
C27 C28 1.394(2) . ?
C27 C32 1.391(2) . ?
C28 H28 0.9500 . ?
C28 C29 1.389(2) . ?
C29 H29 0.9500 . ?
C29 C30 1.388(3) . ?
C30 H30 0.9500 . ?
C30 C31 1.380(3) . ?
C31 H31 0.9500 . ?
C31 C32 1.392(2) . ?
C32 H32 0.9500 . ?

loop_
_geom_torsion_atom_site_label_1
_geom_torsion_atom_site_label_2
_geom_torsion_atom_site_label_3
_geom_torsion_atom_site_label_4
_geom_torsion
_geom_torsion_site_symmetry_1
_geom_torsion_site_symmetry_2
_geom_torsion_site_symmetry_3
_geom_torsion_site_symmetry_4
_geom_torsion_publ_flag
F2 C15 C16 F1 -1.0(2) . . . . ?
F2 C15 C16 C11 -179.97(14) . . . . ?
O1 N1 C7 C1 79.92(12) . . . . ?
O1 N1 C7 C8 -41.79(12) . . . . ?
O1 N1 C12 C11 24.33(16) . . . . ?
O1 N1 C12 C13 -154.82(13) . . . . ?
O1 C9 C10 C11 -48.73(16) . . . . ?
N1 O1 C9 C8 -38.13(13) . . . . ?
N1 O1 C9 C10 81.94(13) . . . . ?
N1 C7 C8 C9 18.56(14) . . . . ?
N1 C12 C13 C14 177.13(14) . . . . ?
C1 C2 C3 C4 0.4(2) . . . . ?
C1 C7 C8 C9 -101.95(13) . . . . ?
C2 C1 C6 C5 0.0(2) . . . . ?
C2 C1 C7 N1 -175.42(12) . . . . ?
C2 C1 C7 C8 -59.88(17) . . . . ?
C2 C3 C4 C5 -0.3(2) . . . . ?
C3 C4 C5 C6 0.2(2) . . . . ?
C4 C5 C6 C1 0.0(2) . . . . ?
C6 C1 C2 C3 -0.2(2) . . . . ?
C6 C1 C7 N1 4.24(19) . . . . ?
C6 C1 C7 C8 119.78(15) . . . . ?
C7 N1 C12 C11 -86.01(15) . . . . ?
C7 N1 C12 C13 94.84(15) . . . . ?
C7 C1 C2 C3 179.48(13) . . . . ?
C7 C1 C6 C5 -179.64(13) . . . . ?
C7 C8 C9 O1 11.23(14) . . . . ?
C7 C8 C9 C10 -104.42(14) . . . . ?
C8 C9 C10 C11 65.15(17) . . . . ?
C9 O1 N1 C7 50.74(12) . . . . ?
C9 O1 N1 C12 -66.37(13) . . . . ?
C9 C10 C11 C12 7.1(2) . . . . ?
C9 C10 C11 C16 -171.57(15) . . . . ?
C10 C11 C12 N1 5.2(2) . . . . ?
C10 C11 C12 C13 -175.64(14) . . . . ?
C10 C11 C16 F1 -2.0(2) . . . . ?
C10 C11 C16 C15 176.93(15) . . . . ?
C11 C12 C13 C14 -2.0(2) . . . . ?
C12 N1 C7 C1 -165.56(11) . . . . ?
C12 N1 C7 C8 72.73(13) . . . . ?
C12 C11 C16 F1 179.27(13) . . . . ?
C12 C11 C16 C15 -1.8(2) . . . . ?
C12 C13 C14 C15 -0.5(2) . . . . ?
C13 C14 C15 F2 -178.87(15) . . . . ?
C13 C14 C15 C16 1.8(3) . . . . ?
C14 C15 C16 F1 178.31(14) . . . . ?
C14 C15 C16 C11 -0.6(3) . . . . ?
C16 C11 C12 N1 -176.01(13) . . . . ?
C16 C11 C12 C13 3.1(2) . . . . ?
F3 C19 C20 C21 178.19(14) . . . . ?
F4 C18 C19 F3 0.3(2) . . . . ?
F4 C18 C19 C20 -179.77(14) . . . . ?
O4 N2 C22 C17 -28.88(15) . . . . ?
O4 N2 C22 C21 148.62(12) . . . . ?
O4 N2 C26 C25 33.38(12) . . . . ?
O4 N2 C26 C27 -89.16(12) . . . . ?
O4 C24 C25 C26 -19.67(14) . . . . ?
N2 O4 C24 C23 -78.64(13) . . . . ?
N2 O4 C24 C25 42.08(13) . . . . ?
N2 C26 C27 C28 52.09(18) . . . . ?
N2 C26 C27 C32 -131.83(13) . . . . ?
C17 C18 C19 F3 179.60(14) . . . . ?
C17 C18 C19 C20 -0.4(2) . . . . ?
C17 C23 C24 O4 41.98(15) . . . . ?
C17 C23 C24 C25 -71.89(15) . . . . ?
C18 C17 C22 N2 174.30(13) . . . . ?
C18 C17 C22 C21 -3.1(2) . . . . ?
C18 C17 C23 C24 179.13(13) . . . . ?
C18 C19 C20 C21 -1.8(2) . . . . ?
C19 C20 C21 C22 1.5(2) . . . . ?
C20 C21 C22 N2 -176.42(13) . . . . ?
C20 C21 C22 C17 1.0(2) . . . . ?
C22 N2 C26 C25 -80.44(13) . . . . ?
C22 N2 C26 C27 157.02(12) . . . . ?
C22 C17 C18 F4 -177.84(12) . . . . ?
C22 C17 C18 C19 2.8(2) . . . . ?
C22 C17 C23 C24 -2.17(19) . . . . ?
C23 C17 C18 F4 0.9(2) . . . . ?
C23 C17 C18 C19 -178.40(14) . . . . ?
C23 C17 C22 N2 -4.5(2) . . . . ?
C23 C17 C22 C21 178.12(13) . . . . ?
C23 C24 C25 C26 97.01(14) . . . . ?
C24 O4 N2 C22 69.38(12) . . . . ?
C24 O4 N2 C26 -47.78(12) . . . . ?
C24 C25 C26 N2 -8.31(14) . . . . ?
C24 C25 C26 C27 112.99(13) . . . . ?
C25 C26 C27 C28 -65.12(17) . . . . ?
C25 C26 C27 C32 110.95(15) . . . . ?
C26 N2 C22 C17 81.99(15) . . . . ?
C26 N2 C22 C21 -100.51(14) . . . . ?
C26 C27 C28 C29 175.81(14) . . . . ?
C26 C27 C32 C31 -175.76(13) . . . . ?
C27 C28 C29 C30 -0.4(2) . . . . ?
C28 C27 C32 C31 0.5(2) . . . . ?
C28 C29 C30 C31 0.9(2) . . . . ?
C29 C30 C31 C32 -0.8(2) . . . . ?
C30 C31 C32 C27 0.1(2) . . . . ?
C32 C27 C28 C29 -0.3(2) . . . . ?
